data_7120120
loop_
_publ_author_name
'Zheng, Dongsong'
'Zhao, Qiankun'
'Hu, Xiaoying'
'Cheng, Tanyu'
'Liu, Guohua'
'Wang, Wei'

_publ_section_title
;
 Dynamic kinetic asymmetric transfer hydrogenation-cyclization tandem
 reaction: an easy access to chiral 3,4-dihydro-2H-pyran-carbonitriles
;
_journal_name_full 'Chem. Commun.'
_journal_paper_doi 10.1039/C7CC02156A
_journal_year 2017
_chemical_absolute_configuration unk
_chemical_formula_sum 'C19 H18 N2 O2'
_chemical_formula_weight 306.35
_chemical_name_systematic
; 
 ? 
;
_space_group_crystal_system monoclinic
_space_group_IT_number 4
_space_group_name_Hall 'P 2yb'
_space_group_name_H-M_alt 'P 1 21 1'
_symmetry_space_group_name_Hall 'P 2yb'
_symmetry_space_group_name_H-M 'P 1 21 1'
_atom_sites_solution_hydrogens mixed
_audit_creation_method SHELXL-2013
_audit_update_record
;
2016-10-28 deposited with the CCDC.
2017-05-12 downloaded from the CCDC.
;
_cell_angle_alpha 90
_cell_angle_beta 94.477(4)
_cell_angle_gamma 90
_cell_formula_units_Z 2
_cell_length_a 9.7979(17)
_cell_length_b 6.8652(12)
_cell_length_c 12.478(2)
_cell_measurement_reflns_used 1278
_cell_measurement_temperature 293(2)
_cell_measurement_theta_max 41.628
_cell_measurement_theta_min 5.097
_cell_volume 836.8(2)
_computing_cell_refinement 'Bruker SMART'
_computing_data_collection 'Bruker SMART'
_computing_data_reduction 'Bruker SHELXTL'
_computing_molecular_graphics 'Bruker SHELXTL'
_computing_publication_material 'Bruker SHELXTL'
_computing_structure_refinement 'SHELXL-2013 (Sheldrick, 2013)'
_computing_structure_solution 'Bruker SHELXTL'
_diffrn_ambient_temperature 293(2)
_diffrn_measured_fraction_theta_full 0.999
_diffrn_measured_fraction_theta_max 0.999
_diffrn_measurement_device_type 'CCD area detector'
_diffrn_measurement_method 'phi and omega scans'
_diffrn_radiation_type MoK\a
_diffrn_radiation_wavelength 0.71073
_diffrn_reflns_av_R_equivalents 0.0263
_diffrn_reflns_av_unetI/netI 0.0432
_diffrn_reflns_Laue_measured_fraction_full 0.999
_diffrn_reflns_Laue_measured_fraction_max 0.999
_diffrn_reflns_limit_h_max 12
_diffrn_reflns_limit_h_min -12
_diffrn_reflns_limit_k_max 8
_diffrn_reflns_limit_k_min -8
_diffrn_reflns_limit_l_max 10
_diffrn_reflns_limit_l_min -15
_diffrn_reflns_number 5058
_diffrn_reflns_point_group_measured_fraction_full 0.942
_diffrn_reflns_point_group_measured_fraction_max 0.937
_diffrn_reflns_theta_full 25.242
_diffrn_reflns_theta_max 25.999
_diffrn_reflns_theta_min 1.637
_exptl_absorpt_coefficient_mu 0.080
_exptl_absorpt_correction_T_max 0.7456
_exptl_absorpt_correction_T_min 0.6278
_exptl_absorpt_correction_type multi-scan
_exptl_absorpt_process_details sadabs
_exptl_crystal_colour colorless
_exptl_crystal_density_diffrn 1.216
_exptl_crystal_description prismatic
_exptl_crystal_F_000 324
_exptl_crystal_size_max 0.220
_exptl_crystal_size_mid 0.170
_exptl_crystal_size_min 0.110
_refine_diff_density_max 0.147
_refine_diff_density_min -0.112
_refine_diff_density_rms 0.030
_refine_ls_abs_structure_details
; 
 Flack x determined using 872 quotients [(I+)-(I-)]/[(I+)+(I-)] 
 (Parsons and Flack (2004), Acta Cryst. A60, s61). 
;
_refine_ls_abs_structure_Flack -2.7(10)
_refine_ls_extinction_method none
_refine_ls_goodness_of_fit_ref 1.038
_refine_ls_hydrogen_treatment mixed
_refine_ls_matrix_type full
_refine_ls_number_parameters 217
_refine_ls_number_reflns 3081
_refine_ls_number_restraints 1
_refine_ls_restrained_S_all 1.038
_refine_ls_R_factor_all 0.0618
_refine_ls_R_factor_gt 0.0462
_refine_ls_shift/su_max 0.000
_refine_ls_shift/su_mean 0.000
_refine_ls_structure_factor_coef Fsqd
_refine_ls_weighting_details 'w=1/[\s^2^(Fo^2^)+(0.0539P)^2^] where P=(Fo^2^+2Fc^2^)/3'
_refine_ls_weighting_scheme calc
_refine_ls_wR_factor_gt 0.1021
_refine_ls_wR_factor_ref 0.1106
_reflns_Friedel_coverage 0.723
_reflns_Friedel_fraction_full 0.873
_reflns_Friedel_fraction_max 0.863
_reflns_number_gt 2439
_reflns_number_total 3081
_reflns_threshold_expression 'I > 2\s(I)'
_cod_data_source_file c7cc02156a2.cif
_cod_data_source_block cd15358
_cod_database_code 7120120
_shelx_space_group_comment
; 
The symmetry employed for this shelxl refinement is uniquely defined 
by the following loop, which should always be used as a source of 
symmetry information in preference to the above space-group names. 
They are only intended as comments. 
;
_shelx_estimated_absorpt_t_min 0.983
_shelx_estimated_absorpt_t_max 0.991
_shelxl_version_number 2013-4

loop_
_space_group_symop_operation_xyz
'x, y, z'
'-x, y+1/2, -z'

loop_
_atom_site_label
_atom_site_type_symbol
_atom_site_fract_x
_atom_site_fract_y
_atom_site_fract_z
_atom_site_U_iso_or_equiv
_atom_site_adp_type
_atom_site_occupancy
_atom_site_site_symmetry_order
_atom_site_calc_flag
_atom_site_refinement_flags_posn
_atom_site_refinement_flags_adp
N1 N 0.9324(4) 0.7340(5) 0.0077(3) 0.0692(9) Uani 1 1 d . .
N2 N 1.1170(3) 0.4606(6) 0.2034(2) 0.0771(10) Uani 1 1 d . .
O1 O 0.8132(2) 0.9564(3) 0.08760(15) 0.0537(6) Uani 1 1 d . .
O2 O 0.6671(3) 0.4509(5) 0.61784(19) 0.0858(9) Uani 1 1 d . .
C1 C 0.9048(3) 0.8105(5) 0.1024(2) 0.0476(7) Uani 1 1 d . .
C2 C 0.9604(3) 0.7579(5) 0.1995(2) 0.0481(7) Uani 1 1 d . .
C3 C 0.9363(3) 0.8639(5) 0.3024(2) 0.0480(8) Uani 1 1 d . .
H3 H 1.0262 0.8998 0.3366 0.058 Uiso 1 1 calc R U
C4 C 0.8606(3) 1.0531(5) 0.2716(3) 0.0528(8) Uani 1 1 d . .
H4A H 0.8207 1.1062 0.3340 0.063 Uiso 1 1 calc R U
H4B H 0.9247 1.1479 0.2472 0.063 Uiso 1 1 calc R U
C5 C 0.7498(3) 1.0156(4) 0.1839(2) 0.0462(7) Uani 1 1 d . .
H5 H 0.6923 0.9086 0.2064 0.055 Uiso 1 1 calc R U
C6 C 0.6603(3) 1.1874(5) 0.1559(2) 0.0465(7) Uani 1 1 d . .
C7 C 0.5377(3) 1.2021(6) 0.2022(3) 0.0650(10) Uani 1 1 d . .
H7 H 0.5119 1.1046 0.2483 0.078 Uiso 1 1 calc R U
C8 C 0.4538(4) 1.3581(8) 0.1814(4) 0.0861(13) Uani 1 1 d . .
H8 H 0.3710 1.3657 0.2129 0.103 Uiso 1 1 calc R U
C9 C 0.4906(5) 1.5027(7) 0.1148(4) 0.0863(14) Uani 1 1 d . .
H9 H 0.4334 1.6094 0.1011 0.104 Uiso 1 1 calc R U
C10 C 0.6120(4) 1.4906(6) 0.0682(3) 0.0746(11) Uani 1 1 d . .
H10 H 0.6372 1.5887 0.0223 0.090 Uiso 1 1 calc R U
C11 C 0.6968(3) 1.3337(5) 0.0891(3) 0.0581(9) Uani 1 1 d . .
H11 H 0.7798 1.3267 0.0578 0.070 Uiso 1 1 calc R U
C12 C 1.0481(3) 0.5944(6) 0.2032(3) 0.0556(8) Uani 1 1 d . .
C13 C 0.8636(3) 0.7461(4) 0.3833(2) 0.0461(7) Uani 1 1 d . .
C14 C 0.7834(3) 0.5868(5) 0.3558(2) 0.0496(8) Uani 1 1 d . .
H14 H 0.7743 0.5463 0.2845 0.060 Uiso 1 1 calc R U
C15 C 0.7158(3) 0.4851(5) 0.4312(3) 0.0558(8) Uani 1 1 d . .
H15 H 0.6621 0.3779 0.4104 0.067 Uiso 1 1 calc R U
C16 C 0.7280(3) 0.5425(5) 0.5363(3) 0.0572(9) Uani 1 1 d . .
C17 C 0.8066(3) 0.7015(6) 0.5661(3) 0.0621(9) Uani 1 1 d . .
H17 H 0.8145 0.7416 0.6375 0.075 Uiso 1 1 calc R U
C18 C 0.8735(3) 0.8014(5) 0.4910(2) 0.0554(9) Uani 1 1 d . .
H18 H 0.9269 0.9087 0.5124 0.067 Uiso 1 1 calc R U
C19 C 0.5917(6) 0.2803(8) 0.5933(4) 0.1196(19) Uani 1 1 d . .
H19A H 0.5193 0.3082 0.5392 0.179 Uiso 1 1 calc R U
H19B H 0.5534 0.2332 0.6569 0.179 Uiso 1 1 calc R U
H19C H 0.6510 0.1829 0.5671 0.179 Uiso 1 1 calc R U
H1A H 0.885(4) 0.776(7) -0.057(4) 0.101(14) Uiso 1 1 d . .
H1B H 0.998(4) 0.656(7) 0.007(3) 0.077(13) Uiso 1 1 d . .

loop_
_atom_site_aniso_label
_atom_site_aniso_U_11
_atom_site_aniso_U_22
_atom_site_aniso_U_33
_atom_site_aniso_U_23
_atom_site_aniso_U_13
_atom_site_aniso_U_12
N1 0.089(2) 0.070(2) 0.0515(18) 0.0048(17) 0.0220(17) 0.027(2)
N2 0.081(2) 0.083(2) 0.067(2) 0.0064(18) 0.0060(15) 0.039(2)
O1 0.0660(13) 0.0493(13) 0.0458(12) -0.0003(10) 0.0046(10) 0.0140(12)
O2 0.112(2) 0.086(2) 0.0635(16) -0.0004(15) 0.0305(15) -0.0117(19)
C1 0.0518(16) 0.0411(18) 0.0513(18) 0.0009(14) 0.0125(14) 0.0048(15)
C2 0.0472(15) 0.0441(18) 0.0533(18) 0.0027(14) 0.0058(13) 0.0067(15)
C3 0.0463(15) 0.0442(19) 0.0521(18) -0.0024(15) -0.0050(14) 0.0037(15)
C4 0.0597(17) 0.0423(19) 0.0556(18) -0.0052(15) -0.0004(14) 0.0022(16)
C5 0.0518(15) 0.0395(18) 0.0476(16) -0.0015(13) 0.0062(13) 0.0007(14)
C6 0.0494(16) 0.0439(18) 0.0453(17) -0.0055(15) -0.0021(13) 0.0034(15)
C7 0.0560(18) 0.071(3) 0.068(2) 0.001(2) 0.0067(17) 0.009(2)
C8 0.066(2) 0.104(4) 0.088(3) -0.008(3) 0.002(2) 0.032(3)
C9 0.091(3) 0.078(3) 0.085(3) -0.011(3) -0.024(2) 0.046(3)
C10 0.103(3) 0.054(2) 0.064(2) 0.007(2) -0.013(2) 0.013(2)
C11 0.0645(19) 0.051(2) 0.058(2) 0.0045(17) 0.0005(16) 0.0074(18)
C12 0.0551(18) 0.063(2) 0.0492(18) 0.0026(17) 0.0056(14) 0.0136(19)
C13 0.0490(16) 0.0404(18) 0.0478(17) -0.0037(14) -0.0031(13) 0.0100(15)
C14 0.0613(18) 0.0471(18) 0.0396(16) -0.0104(15) -0.0013(14) 0.0005(17)
C15 0.0627(18) 0.049(2) 0.0552(19) -0.0078(17) 0.0032(15) -0.0001(17)
C16 0.0618(19) 0.059(2) 0.0510(19) -0.0004(16) 0.0067(15) 0.0093(18)
C17 0.076(2) 0.069(3) 0.0403(18) -0.0098(18) -0.0002(16) 0.005(2)
C18 0.0658(19) 0.049(2) 0.0501(18) -0.0114(16) -0.0062(15) -0.0010(17)
C19 0.159(5) 0.099(4) 0.107(4) 0.004(3) 0.047(3) -0.043(4)

loop_
_atom_type_symbol
_atom_type_description
_atom_type_scat_dispersion_real
_atom_type_scat_dispersion_imag
_atom_type_scat_source
C C 0.0033 0.0016 'International Tables Vol C Tables 4.2.6.8 and 6.1.1.4'
H H 0.0000 0.0000 'International Tables Vol C Tables 4.2.6.8 and 6.1.1.4'
N N 0.0061 0.0033 'International Tables Vol C Tables 4.2.6.8 and 6.1.1.4'
O O 0.0106 0.0060 'International Tables Vol C Tables 4.2.6.8 and 6.1.1.4'

loop_
_geom_angle_atom_site_label_1
_geom_angle_atom_site_label_2
_geom_angle_atom_site_label_3
_geom_angle
C1 N1 H1A 121(3)
C1 N1 H1B 118(3)
H1A N1 H1B 121(4)
C1 O1 C5 114.7(2)
C16 O2 C19 118.2(3)
C2 C1 N1 126.7(3)
C2 C1 O1 123.0(3)
N1 C1 O1 110.3(3)
C1 C2 C12 116.6(3)
C1 C2 C3 124.0(3)
C12 C2 C3 119.4(3)
C2 C3 C13 114.9(3)
C2 C3 C4 107.5(3)
C13 C3 C4 112.1(2)
C2 C3 H3 107.3
C13 C3 H3 107.3
C4 C3 H3 107.3
C5 C4 C3 110.3(2)
C5 C4 H4A 109.6
C3 C4 H4A 109.6
C5 C4 H4B 109.6
C3 C4 H4B 109.6
H4A C4 H4B 108.1
O1 C5 C6 108.0(2)
O1 C5 C4 108.6(2)
C6 C5 C4 114.4(2)
O1 C5 H5 108.6
C6 C5 H5 108.6
C4 C5 H5 108.6
C11 C6 C7 118.7(3)
C11 C6 C5 122.9(3)
C7 C6 C5 118.4(3)
C8 C7 C6 120.7(4)
C8 C7 H7 119.6
C6 C7 H7 119.6
C9 C8 C7 120.3(4)
C9 C8 H8 119.8
C7 C8 H8 119.8
C8 C9 C10 119.8(4)
C8 C9 H9 120.1
C10 C9 H9 120.1
C9 C10 C11 120.0(4)
C9 C10 H10 120.0
C11 C10 H10 120.0
C6 C11 C10 120.5(3)
C6 C11 H11 119.7
C10 C11 H11 119.7
N2 C12 C2 178.0(4)
C14 C13 C18 116.9(3)
C14 C13 C3 123.3(3)
C18 C13 C3 119.8(3)
C13 C14 C15 121.9(3)
C13 C14 H14 119.1
C15 C14 H14 119.1
C16 C15 C14 119.8(3)
C16 C15 H15 120.1
C14 C15 H15 120.1
C15 C16 C17 119.7(3)
C15 C16 O2 124.7(3)
C17 C16 O2 115.6(3)
C18 C17 C16 120.1(3)
C18 C17 H17 119.9
C16 C17 H17 119.9
C17 C18 C13 121.5(3)
C17 C18 H18 119.2
C13 C18 H18 119.2
O2 C19 H19A 109.5
O2 C19 H19B 109.5
H19A C19 H19B 109.5
O2 C19 H19C 109.5
H19A C19 H19C 109.5
H19B C19 H19C 109.5

loop_
_geom_bond_atom_site_label_1
_geom_bond_atom_site_label_2
_geom_bond_distance
N1 C1 1.340(4)
N1 H1A 0.94(5)
N1 H1B 0.84(5)
N2 C12 1.140(5)
O1 C1 1.348(3)
O1 C5 1.453(3)
O2 C16 1.372(4)
O2 C19 1.405(6)
C1 C2 1.339(4)
C2 C12 1.412(5)
C2 C3 1.510(4)
C3 C13 1.514(4)
C3 C4 1.530(4)
C3 H3 0.9800
C4 C5 1.502(4)
C4 H4A 0.9700
C4 H4B 0.9700
C5 C6 1.495(4)
C5 H5 0.9800
C6 C11 1.371(5)
C6 C7 1.377(4)
C7 C8 1.362(6)
C7 H7 0.9300
C8 C9 1.362(7)
C8 H8 0.9300
C9 C10 1.367(6)
C9 H9 0.9300
C10 C11 1.373(5)
C10 H10 0.9300
C11 H11 0.9300
C13 C14 1.374(4)
C13 C18 1.393(4)
C14 C15 1.381(4)
C14 H14 0.9300
C15 C16 1.366(4)
C15 H15 0.9300
C16 C17 1.370(5)
C17 C18 1.369(5)
C17 H17 0.9300
C18 H18 0.9300
C19 H19A 0.9600
C19 H19B 0.9600
C19 H19C 0.9600

loop_
_geom_hbond_atom_site_label_D
_geom_hbond_atom_site_label_H
_geom_hbond_atom_site_label_A
_geom_hbond_distance_DH
_geom_hbond_distance_HA
_geom_hbond_distance_DA
_geom_hbond_angle_DHA
_geom_hbond_site_symmetry_A
C17 H17 N2 0.93 2.54 3.415(5) 157.2 2_756
N1 H1B O1 0.84(5) 2.65(5) 3.424(4) 154(4) 2_745
N1 H1A N2 0.94(5) 2.22(5) 3.064(5) 148(4) 2_755

loop_
_geom_torsion_atom_site_label_1
_geom_torsion_atom_site_label_2
_geom_torsion_atom_site_label_3
_geom_torsion_atom_site_label_4
_geom_torsion
C5 O1 C1 C2 -16.8(4)
C5 O1 C1 N1 164.9(3)
N1 C1 C2 C12 -5.8(5)
O1 C1 C2 C12 176.1(3)
N1 C1 C2 C3 173.2(3)
O1 C1 C2 C3 -4.9(5)
C1 C2 C3 C13 116.2(3)
C12 C2 C3 C13 -64.8(3)
C1 C2 C3 C4 -9.4(4)
C12 C2 C3 C4 169.6(3)
C2 C3 C4 C5 43.1(3)
C13 C3 C4 C5 -84.2(3)
C1 O1 C5 C6 175.6(2)
C1 O1 C5 C4 51.1(3)
C3 C4 C5 O1 -65.4(3)
C3 C4 C5 C6 174.0(3)
O1 C5 C6 C11 -39.7(4)
C4 C5 C6 C11 81.3(4)
O1 C5 C6 C7 142.6(3)
C4 C5 C6 C7 -96.4(3)
C11 C6 C7 C8 0.6(5)
C5 C6 C7 C8 178.4(3)
C6 C7 C8 C9 -0.5(6)
C7 C8 C9 C10 0.4(6)
C8 C9 C10 C11 -0.5(6)
C7 C6 C11 C10 -0.7(5)
C5 C6 C11 C10 -178.4(3)
C9 C10 C11 C6 0.6(5)
C2 C3 C13 C14 -22.0(4)
C4 C3 C13 C14 101.1(3)
C2 C3 C13 C18 159.8(3)
C4 C3 C13 C18 -77.0(3)
C18 C13 C14 C15 -0.2(4)
C3 C13 C14 C15 -178.4(3)
C13 C14 C15 C16 0.0(5)
C14 C15 C16 C17 0.4(5)
C14 C15 C16 O2 -179.1(3)
C19 O2 C16 C15 3.2(5)
C19 O2 C16 C17 -176.3(4)
C15 C16 C17 C18 -0.6(5)
O2 C16 C17 C18 179.0(3)
C16 C17 C18 C13 0.3(5)
C14 C13 C18 C17 0.1(4)
C3 C13 C18 C17 178.4(3)
